data_7234897
loop_
_publ_author_name
'Ling Chen'
'Shao-Yun Yin'
'Mei Pan'
'Kai Wu'
'Hai-Ping Wang'
'Ya-Nan Fan'
'Cheng-Yong Su'

_publ_section_title
;
 A naked eye colorimetric sensor for alcohol vapor discrimination and
 amplified spontaneous emission (ASE) from a highly fluorescent
 excited-state intramolecular proton transfer (ESIPT) molecule
;
_journal_name_full 'Journal of Materials Chemistry C'
_journal_page_first 6962
_journal_page_last 6966
_journal_paper_doi 10.1039/C6TC01308B
_journal_volume 4
_journal_year 2016
_chemical_formula_moiety 'C29 H17 F3 N2 O5, C3 H7 N O, C2 H6 O'
_chemical_formula_sum 'C34 H30 F3 N3 O7'
_chemical_formula_weight 649.61
_space_group_crystal_system triclinic
_space_group_IT_number 2
_space_group_name_Hall '-P 1'
_space_group_name_H-M_alt 'P -1'
_atom_sites_solution_hydrogens mixed
_atom_sites_solution_primary iterative
_cell_angle_alpha 91.976(4)
_cell_angle_beta 92.533(4)
_cell_angle_gamma 113.252(5)
_cell_formula_units_Z 2
_cell_length_a 10.4101(6)
_cell_length_b 12.6325(6)
_cell_length_c 13.2754(6)
_cell_measurement_reflns_used 3331
_cell_measurement_temperature 293(2)
_cell_measurement_theta_max 25.2450
_cell_measurement_theta_min 3.3150
_cell_volume 1599.86(15)
_computing_molecular_graphics 'Olex2 (Dolomanov et al., 2009)'
_computing_publication_material 'Olex2 (Dolomanov et al., 2009)'
_computing_structure_refinement 'ShelXL (Sheldrick, 2008)'
_computing_structure_solution
;
Superflip (Palatinus & Chapuis, 2007;Palatinus & van der Lee, 2008;
Palatinus et al., 2012)
;
_diffrn_ambient_temperature 293(2)
_diffrn_measured_fraction_theta_full 0.998
_diffrn_measured_fraction_theta_max 0.977
_diffrn_measurement_device_type 'multiwire proportional'
_diffrn_measurement_method 'phi and omega scans'
_diffrn_radiation_monochromator graphite
_diffrn_radiation_type MoK\a
_diffrn_radiation_wavelength 0.710
_diffrn_reflns_av_R_equivalents 0.0246
_diffrn_reflns_av_unetI/netI 0.0428
_diffrn_reflns_Laue_measured_fraction_full 0.998
_diffrn_reflns_Laue_measured_fraction_max 0.977
_diffrn_reflns_limit_h_max 13
_diffrn_reflns_limit_h_min -7
_diffrn_reflns_limit_k_max 13
_diffrn_reflns_limit_k_min -15
_diffrn_reflns_limit_l_max 15
_diffrn_reflns_limit_l_min -16
_diffrn_reflns_number 11560
_diffrn_reflns_point_group_measured_fraction_full 0.998
_diffrn_reflns_point_group_measured_fraction_max 0.977
_diffrn_reflns_theta_full 25.214
_diffrn_reflns_theta_max 27.000
_diffrn_reflns_theta_min 3.074
_exptl_absorpt_coefficient_mu 0.106
_exptl_absorpt_correction_type none
_exptl_crystal_density_diffrn 1.348
_exptl_crystal_description block
_exptl_crystal_F_000 676
_refine_diff_density_max 0.677
_refine_diff_density_min -0.366
_refine_diff_density_rms 0.043
_refine_ls_extinction_coef .
_refine_ls_extinction_method none
_refine_ls_goodness_of_fit_ref 1.071
_refine_ls_hydrogen_treatment mixed
_refine_ls_matrix_type full
_refine_ls_number_parameters 435
_refine_ls_number_reflns 6825
_refine_ls_number_restraints 17
_refine_ls_restrained_S_all 1.076
_refine_ls_R_factor_all 0.1111
_refine_ls_R_factor_gt 0.0739
_refine_ls_shift/su_max 0.001
_refine_ls_shift/su_mean 0.000
_refine_ls_structure_factor_coef Fsqd
_refine_ls_weighting_details
;
 w=1/[\s^2^(Fo^2^)+(0.0756P)^2^+0.7739P]
 where P=(Fo^2^+2Fc^2^)/3
;
_refine_ls_weighting_scheme calc
_refine_ls_wR_factor_gt 0.1701
_refine_ls_wR_factor_ref 0.1921
_reflns_Friedel_coverage 0.000
_reflns_Friedel_fraction_full .
_reflns_Friedel_fraction_max .
_reflns_number_gt 4631
_reflns_number_total 6825
_reflns_threshold_expression 'I > 2\s(I)'
_cod_data_source_file J-Mater-Chem-C-2016-4-6962.cif
_cod_data_source_block 1
_cod_database_code 7234897
_shelx_space_group_comment
;
The symmetry employed for this shelxl refinement is uniquely defined
by the following loop, which should always be used as a source of
symmetry information in preference to the above space-group names.
They are only intended as comments.
;
_olex2_refinement_description
;
1. Fixed Uiso
 At 1.2 times of:
  All C(H) groups, All C(H,H,H,H) groups
 At 1.5 times of:
  All C(H,H,H) groups, All O(H) groups
2. Restrained distances
 C1-O1AA = C1-C2AB
 1.5 with sigma of 0.02
 C2-C1
 1.5 with sigma of 0.02
 C2-C1
 1.5 with sigma of 0.02
 C2-C1
 1.5 with sigma of 0.02
 C2-C1
 1.5 with sigma of 0.02
 C2-C1
 1.5 with sigma of 0.02
 C2-C1
 1.5 with sigma of 0.02
 C2AB-C1
 1.5 with sigma of 0.02
 C2-C1 = C2AB-C1
 1.5 with sigma of 0.02
 C2AB-C1 = C2-C1
 1.5 with sigma of 0.02
 C2AB-C1
 1.53 with sigma of 0.02
 C2AB-C1
 1.53 with sigma of 0.02
 C2-C1
 1.53 with sigma of 0.02
 C2AB-C1 \\sim C1-C2
 with sigma of 0.02
3. Uiso/Uaniso restraints and constraints
: with sigma of 0.1 and sigma for terminal atoms of 0.2
: with sigma of 0.1 and sigma for terminal atoms of 0.2
4. Others
 Sof(H1BD)=Sof(H1BE)=Sof(C2AB)=Sof(H2AB)=Sof(H2AC)=Sof(H2AD)=1-FVAR(1)
 Sof(H1AC)=Sof(H1AB)=Sof(C2)=Sof(H2A)=Sof(H2B)=Sof(H2C)=FVAR(1)
5.a Secondary CH2 refined with riding coordinates:
 C1(H1AC,H1AB), C1(H1BD,H1BE)
5.b Aromatic/amide H refined with riding coordinates:
 C0AA(H0AB), C26(H26), C22(H22), C32(H32), C25(H25), C5(H5A), C28(H28),
 C2AA(H2AA), C14(H14), C29(H29), C23(H23), C20(H20), C13(H13), C19(H19),
 C16(H16)
5.c Idealised Me refined as rotating group:
 C30(H30A,H30B,H30C), C31(H31A,H31B,H31C), C2AB(H2AB,H2AC,H2AD), C2(H2A,H2B,H2C)
5.d Idealised tetrahedral OH refined as rotating group:
 O3(H3), O0AA(H0AA), O1AA(H1AA)
;

loop_
_space_group_symop_operation_xyz
'x, y, z'
'-x, -y, -z'

loop_
_atom_site_label
_atom_site_type_symbol
_atom_site_fract_x
_atom_site_fract_y
_atom_site_fract_z
_atom_site_U_iso_or_equiv
_atom_site_adp_type
_atom_site_occupancy
_atom_site_site_symmetry_order
_atom_site_calc_flag
_atom_site_refinement_flags_posn
_atom_site_refinement_flags_adp
_atom_site_refinement_flags_occupancy
_atom_site_disorder_assembly
_atom_site_disorder_group
F2 F 0.9373(2) 0.39728(19) 0.15222(17) 0.0914(7) Uani 1 1 d . . . . .
F1 F 0.0131(3) -0.3827(2) 0.37068(18) 0.1050(8) Uani 1 1 d . . . . .
F3 F -0.2442(2) -0.2424(2) -0.20822(18) 0.1060(9) Uani 1 1 d . . . . .
O5 O 0.4483(3) 0.2920(2) -0.07388(19) 0.0780(8) Uani 1 1 d . . . . .
O3 O 0.5882(3) 0.2475(2) 0.57740(15) 0.0650(6) Uani 1 1 d . . . . .
H3 H 0.5816 0.2975 0.6153 0.098 Uiso 1 1 calc GR . . . .
O6 O 0.9064(3) -0.1531(2) 0.54392(18) 0.0687(6) Uani 1 1 d . . . . .
O0AA O 0.7604(3) -0.0395(2) 0.48383(15) 0.0636(6) Uani 1 1 d . . . . .
H0AA H 0.8105 -0.0752 0.4927 0.095 Uiso 1 1 calc GR . . . .
O1 O 0.7406(3) -0.1103(2) 0.32569(17) 0.0723(7) Uani 1 1 d . . . . .
O4 O 0.4974(2) 0.3269(2) 0.46207(16) 0.0621(6) Uani 1 1 d . . . . .
N3 N 0.8856(3) -0.3322(3) 0.5787(3) 0.0732(8) Uani 1 1 d . . . . .
N2 N 0.3528(2) 0.0888(2) -0.00463(16) 0.0456(6) Uani 1 1 d . . . . .
N1 N 0.4262(2) 0.06155(19) 0.14690(15) 0.0410(5) Uani 1 1 d . . . . .
C30 C 1.0305(4) -0.2976(4) 0.6122(3) 0.0875(12) Uani 1 1 d . . . . .
H30A H 1.0370 -0.3130 0.6822 0.131 Uiso 1 1 calc GR . . . .
H30B H 1.0799 -0.2165 0.6040 0.131 Uiso 1 1 calc GR . . . .
H30C H 1.0711 -0.3402 0.5728 0.131 Uiso 1 1 calc GR . . . .
C0AA C 0.8008(4) 0.4506(3) 0.0350(3) 0.0651(9) Uani 1 1 d . . . . .
H0AB H 0.8750 0.5212 0.0291 0.078 Uiso 1 1 calc R . . . .
C26 C -0.1172(3) -0.2161(3) -0.0523(3) 0.0651(9) Uani 1 1 d . . . . .
H26 H -0.1939 -0.2733 -0.0262 0.078 Uiso 1 1 calc R . . . .
C22 C 0.0984(4) -0.1870(3) 0.3396(2) 0.0671(9) Uani 1 1 d . . . . .
H22 H 0.0587 -0.1730 0.3973 0.081 Uiso 1 1 calc R . . . .
C6 C 0.8124(3) 0.3719(3) 0.0993(2) 0.0606(8) Uani 1 1 d . . . . .
C32 C 0.8382(4) -0.2562(4) 0.5472(3) 0.0689(9) Uani 1 1 d . . . . .
H32 H 0.7439 -0.2837 0.5255 0.083 Uiso 1 1 calc R . . . .
C25 C 0.0051(3) -0.1585(3) 0.0067(2) 0.0564(8) Uani 1 1 d . . . . .
H25 H 0.0100 -0.1766 0.0737 0.068 Uiso 1 1 calc R . . . .
C21 C 0.0865(4) -0.2948(3) 0.3124(2) 0.0636(9) Uani 1 1 d . . . . .
C4 C 0.5773(3) 0.2393(2) 0.05761(19) 0.0448(6) Uani 1 1 d . . . . .
C3 C 0.5649(3) 0.3164(3) -0.0124(2) 0.0537(8) Uani 1 1 d . . . . .
C12 C 0.6375(3) 0.0221(2) 0.36420(19) 0.0412(6) Uani 1 1 d . . . . .
C17 C 0.5450(3) 0.2576(3) 0.4847(2) 0.0453(7) Uani 1 1 d . . . . .
C5 C 0.7053(3) 0.2683(3) 0.1122(2) 0.0522(7) Uani 1 1 d . . . . .
H5A H 0.7176 0.2176 0.1569 0.063 Uiso 1 1 calc R . . . .
C15 C 0.7179(3) -0.0500(3) 0.3881(2) 0.0479(7) Uani 1 1 d . . . . .
C28 C -0.0127(4) -0.1040(3) -0.1912(2) 0.0666(9) Uani 1 1 d . . . . .
H28 H -0.0196 -0.0859 -0.2579 0.080 Uiso 1 1 calc R . . . .
C2AA C 0.6760(4) 0.4217(3) -0.0206(3) 0.0653(9) Uani 1 1 d . . . . .
H2AA H 0.6658 0.4739 -0.0646 0.078 Uiso 1 1 calc R . . . .
C27 C -0.1222(4) -0.1868(3) -0.1504(3) 0.0682(10) Uani 1 1 d . . . . .
C14 C 0.6279(3) 0.1014(2) 0.43497(19) 0.0414(6) Uani 1 1 d . . . . .
H14 H 0.6685 0.1077 0.4999 0.050 Uiso 1 1 calc R . . . .
C11 C 0.5586(3) 0.1715(2) 0.40994(18) 0.0394(6) Uani 1 1 d . . . . .
C29 C 0.1091(3) -0.0473(3) -0.1316(2) 0.0539(8) Uani 1 1 d . . . . .
H29 H 0.1847 0.0099 -0.1587 0.065 Uiso 1 1 calc R . . . .
C24 C 0.1211(3) -0.0741(2) -0.0317(2) 0.0445(6) Uani 1 1 d . . . . .
C23 C 0.1716(3) -0.0977(3) 0.2793(2) 0.0538(7) Uani 1 1 d . . . . .
H23 H 0.1814 -0.0228 0.2967 0.065 Uiso 1 1 calc R . . . .
C20 C 0.1441(4) -0.3201(3) 0.2301(3) 0.0642(9) Uani 1 1 d . . . . .
H20 H 0.1350 -0.3951 0.2143 0.077 Uiso 1 1 calc R . . . .
C8 C 0.2525(3) -0.0101(2) 0.02964(19) 0.0419(6) Uani 1 1 d . . . . .
C13 C 0.5722(3) 0.0099(2) 0.26794(19) 0.0421(6) Uani 1 1 d . . . . .
H13 H 0.5762 -0.0443 0.2203 0.050 Uiso 1 1 calc R . . . .
C19 C 0.2168(3) -0.2310(3) 0.1706(2) 0.0549(8) Uani 1 1 d . . . . .
H19 H 0.2576 -0.2462 0.1140 0.066 Uiso 1 1 calc R . . . .
C16 C 0.4944(3) 0.1601(2) 0.31371(19) 0.0411(6) Uani 1 1 d . . . . .
H16 H 0.4473 0.2067 0.2965 0.049 Uiso 1 1 calc R . . . .
C10 C 0.5013(3) 0.0790(2) 0.24399(18) 0.0393(6) Uani 1 1 d . . . . .
C31 C 0.7950(6) -0.4539(4) 0.5779(7) 0.181(3) Uani 1 1 d . . . . .
H31A H 0.7691 -0.4743 0.6453 0.271 Uiso 1 1 calc GR . . . .
H31B H 0.8438 -0.4989 0.5528 0.271 Uiso 1 1 calc GR . . . .
H31C H 0.7123 -0.4691 0.5350 0.271 Uiso 1 1 calc GR . . . .
C18 C 0.2298(3) -0.1198(2) 0.19356(18) 0.0407(6) Uani 1 1 d . . . . .
C7 C 0.4555(3) 0.1306(2) 0.06654(19) 0.0422(6) Uani 1 1 d . . . . .
C9 C 0.2967(3) -0.0283(2) 0.12364(18) 0.0411(6) Uani 1 1 d . . . . .
O1AA O 0.5229(4) -0.6269(2) 0.71569(18) 0.0976(10) Uani 1 1 d D . . . .
H1AA H 0.5155 -0.6570 0.7701 0.146 Uiso 1 1 calc GR . . . .
C1 C 0.4209(9) -0.5748(7) 0.7045(6) 0.182(3) Uani 1 1 d D . . . .
H1AC H 0.4179 -0.5551 0.6348 0.218 Uiso 0.484(12) 1 calc R . P A 1
H1AB H 0.3297 -0.6337 0.7159 0.218 Uiso 0.484(12) 1 calc R . P A 1
H1BD H 0.3907 -0.5899 0.6334 0.218 Uiso 0.516(12) 1 calc R . P A 2
H1BE H 0.4783 -0.4928 0.7121 0.218 Uiso 0.516(12) 1 calc R . P A 2
C2AB C 0.2928(16) -0.5854(17) 0.7530(14) 0.219(10) Uiso 0.516(12) 1 d D U P A 2
H2AB H 0.2229 -0.6622 0.7398 0.328 Uiso 0.516(12) 1 calc GR . P A 2
H2AC H 0.2588 -0.5310 0.7264 0.328 Uiso 0.516(12) 1 calc GR . P A 2
H2AD H 0.3130 -0.5699 0.8246 0.328 Uiso 0.516(12) 1 calc GR . P A 2
C2 C 0.4395(12) -0.4729(9) 0.7680(8) 0.112(5) Uiso 0.484(12) 1 d D . P A 1
H2A H 0.4184 -0.4945 0.8359 0.168 Uiso 0.484(12) 1 calc GR . P A 1
H2B H 0.3775 -0.4390 0.7425 0.168 Uiso 0.484(12) 1 calc GR . P A 1
H2C H 0.5346 -0.4179 0.7674 0.168 Uiso 0.484(12) 1 calc GR . P A 1
H5 H 0.384(5) 0.209(5) -0.066(4) 0.130(18) Uiso 1 1 d . . . . .

loop_
_atom_site_aniso_label
_atom_site_aniso_U_11
_atom_site_aniso_U_22
_atom_site_aniso_U_33
_atom_site_aniso_U_23
_atom_site_aniso_U_13
_atom_site_aniso_U_12
F2 0.0597(12) 0.0821(15) 0.1001(16) 0.0210(12) -0.0194(11) -0.0049(11)
F1 0.130(2) 0.0764(15) 0.0914(16) 0.0416(13) 0.0430(14) 0.0161(14)
F3 0.0645(14) 0.135(2) 0.0998(17) -0.0188(15) -0.0417(12) 0.0272(14)
O5 0.0661(15) 0.0790(18) 0.0808(17) 0.0411(14) -0.0084(13) 0.0185(13)
O3 0.0911(17) 0.0688(16) 0.0410(11) -0.0070(10) -0.0140(11) 0.0406(13)
O6 0.0715(15) 0.0703(17) 0.0709(15) 0.0168(12) -0.0051(12) 0.0352(13)
O0AA 0.0754(16) 0.0808(17) 0.0510(12) 0.0113(11) -0.0060(10) 0.0487(13)
O1 0.0999(19) 0.0828(18) 0.0589(14) 0.0126(12) 0.0082(13) 0.0617(15)
O4 0.0744(15) 0.0674(15) 0.0559(13) -0.0023(11) -0.0069(11) 0.0420(13)
N3 0.0603(18) 0.0601(18) 0.102(2) 0.0216(16) 0.0203(16) 0.0236(15)
N2 0.0473(13) 0.0516(14) 0.0346(11) 0.0089(10) 0.0002(10) 0.0159(11)
N1 0.0446(12) 0.0430(13) 0.0320(11) 0.0073(9) -0.0019(9) 0.0138(10)
C30 0.083(3) 0.101(3) 0.091(3) 0.017(2) -0.016(2) 0.051(2)
C0AA 0.067(2) 0.0486(19) 0.068(2) 0.0126(16) 0.0123(17) 0.0081(16)
C26 0.0464(18) 0.067(2) 0.077(2) 0.0055(18) -0.0054(16) 0.0174(16)
C22 0.076(2) 0.077(3) 0.0477(18) 0.0151(17) 0.0228(16) 0.0259(19)
C6 0.0504(18) 0.061(2) 0.0562(18) 0.0069(15) -0.0013(15) 0.0074(15)
C32 0.0461(18) 0.083(3) 0.078(2) -0.002(2) -0.0010(16) 0.0273(19)
C25 0.0479(17) 0.061(2) 0.0550(18) 0.0074(15) -0.0052(14) 0.0159(15)
C21 0.071(2) 0.058(2) 0.0523(18) 0.0203(16) 0.0120(16) 0.0131(17)
C4 0.0473(16) 0.0450(16) 0.0379(14) 0.0061(12) 0.0045(12) 0.0132(13)
C3 0.0562(18) 0.0539(18) 0.0504(17) 0.0149(14) 0.0072(14) 0.0198(15)
C12 0.0366(14) 0.0437(15) 0.0407(14) 0.0119(12) 0.0023(11) 0.0124(12)
C17 0.0396(14) 0.0492(17) 0.0415(15) 0.0022(12) -0.0035(11) 0.0124(13)
C5 0.0541(18) 0.0511(18) 0.0458(16) 0.0105(13) 0.0019(13) 0.0145(14)
C15 0.0502(16) 0.0520(18) 0.0462(16) 0.0162(14) 0.0075(13) 0.0239(14)
C28 0.062(2) 0.098(3) 0.0449(17) -0.0011(17) -0.0137(15) 0.040(2)
C2AA 0.073(2) 0.056(2) 0.067(2) 0.0246(16) 0.0110(18) 0.0232(17)
C27 0.053(2) 0.084(3) 0.070(2) -0.0141(19) -0.0227(17) 0.0324(19)
C14 0.0382(14) 0.0461(16) 0.0352(13) 0.0093(11) -0.0005(11) 0.0117(12)
C11 0.0356(13) 0.0411(15) 0.0359(13) 0.0071(11) -0.0008(10) 0.0093(11)
C29 0.0526(17) 0.072(2) 0.0405(15) 0.0028(14) -0.0028(13) 0.0287(16)
C24 0.0448(15) 0.0523(17) 0.0393(14) -0.0005(12) -0.0045(11) 0.0232(13)
C23 0.0633(19) 0.0517(18) 0.0457(16) 0.0073(13) 0.0092(14) 0.0209(15)
C20 0.079(2) 0.0424(18) 0.064(2) 0.0073(15) 0.0068(17) 0.0165(16)
C8 0.0435(15) 0.0476(16) 0.0352(13) 0.0030(11) 0.0014(11) 0.0188(12)
C13 0.0428(15) 0.0423(15) 0.0396(14) 0.0083(11) 0.0066(11) 0.0144(12)
C19 0.0643(19) 0.0542(19) 0.0466(16) 0.0067(14) 0.0097(14) 0.0231(15)
C16 0.0394(14) 0.0445(15) 0.0405(14) 0.0100(12) -0.0002(11) 0.0174(12)
C10 0.0398(14) 0.0422(15) 0.0312(13) 0.0078(11) 0.0004(10) 0.0109(12)
C31 0.108(4) 0.067(3) 0.353(11) 0.051(5) 0.050(6) 0.014(3)
C18 0.0403(14) 0.0432(15) 0.0337(13) 0.0050(11) -0.0041(11) 0.0116(12)
C7 0.0443(15) 0.0482(16) 0.0334(13) 0.0093(11) 0.0022(11) 0.0171(12)
C9 0.0401(14) 0.0461(16) 0.0346(13) 0.0026(11) 0.0000(11) 0.0145(12)
O1AA 0.190(3) 0.0720(18) 0.0492(14) -0.0013(12) -0.0076(17) 0.073(2)
C1 0.194(8) 0.138(6) 0.225(8) 0.058(6) -0.047(7) 0.079(6)

loop_
_atom_type_symbol
_atom_type_description
_atom_type_scat_dispersion_real
_atom_type_scat_dispersion_imag
_atom_type_scat_source
C C 0.0033 0.0016 'International Tables Vol C Tables 4.2.6.8 and 6.1.1.4'
H H 0.0000 0.0000 'International Tables Vol C Tables 4.2.6.8 and 6.1.1.4'
N N 0.0061 0.0033 'International Tables Vol C Tables 4.2.6.8 and 6.1.1.4'
O O 0.0106 0.0060 'International Tables Vol C Tables 4.2.6.8 and 6.1.1.4'
F F 0.0171 0.0103 'International Tables Vol C Tables 4.2.6.8 and 6.1.1.4'

loop_
_geom_angle_atom_site_label_1
_geom_angle_atom_site_label_2
_geom_angle_atom_site_label_3
_geom_angle
_geom_angle_site_symmetry_1
_geom_angle_site_symmetry_3
C3 O5 H5 108(3) . .
C17 O3 H3 109.5 . .
C15 O0AA H0AA 109.5 . .
C30 N3 C31 117.9(4) . .
C32 N3 C30 120.8(3) . .
C32 N3 C31 121.2(4) . .
C7 N2 C8 107.4(2) . .
C7 N1 C10 129.3(2) . .
C7 N1 C9 107.2(2) . .
C9 N1 C10 123.1(2) . .
N3 C30 H30A 109.5 . .
N3 C30 H30B 109.5 . .
N3 C30 H30C 109.5 . .
H30A C30 H30B 109.5 . .
H30A C30 H30C 109.5 . .
H30B C30 H30C 109.5 . .
C6 C0AA H0AB 121.1 . .
C6 C0AA C2AA 117.8(3) . .
C2AA C0AA H0AB 121.1 . .
C25 C26 H26 121.0 . .
C27 C26 H26 121.0 . .
C27 C26 C25 118.1(3) . .
C21 C22 H22 120.8 . .
C21 C22 C23 118.3(3) . .
C23 C22 H22 120.8 . .
F2 C6 C0AA 118.6(3) . .
F2 C6 C5 118.3(3) . .
C5 C6 C0AA 123.1(3) . .
O6 C32 N3 125.8(3) . .
O6 C32 H32 117.1 . .
N3 C32 H32 117.1 . .
C26 C25 H25 119.2 . .
C26 C25 C24 121.5(3) . .
C24 C25 H25 119.2 . .
C22 C21 F1 118.4(3) . .
C22 C21 C20 123.5(3) . .
C20 C21 F1 118.2(3) . .
C3 C4 C7 117.9(3) . .
C5 C4 C3 118.4(3) . .
C5 C4 C7 123.7(3) . .
O5 C3 C4 122.6(3) . .
O5 C3 C2AA 117.8(3) . .
C2AA C3 C4 119.6(3) . .
C14 C12 C15 121.5(2) . .
C14 C12 C13 119.5(3) . .
C13 C12 C15 119.0(3) . .
O3 C17 C11 112.8(3) . .
O4 C17 O3 124.0(3) . .
O4 C17 C11 123.2(2) . .
C6 C5 C4 119.5(3) . .
C6 C5 H5A 120.3 . .
C4 C5 H5A 120.3 . .
O0AA C15 C12 112.6(3) . .
O1 C15 O0AA 124.4(3) . .
O1 C15 C12 123.0(3) . .
C27 C28 H28 120.7 . .
C27 C28 C29 118.6(3) . .
C29 C28 H28 120.7 . .
C0AA C2AA C3 121.5(3) . .
C0AA C2AA H2AA 119.3 . .
C3 C2AA H2AA 119.3 . .
F3 C27 C26 118.1(3) . .
C28 C27 F3 119.2(3) . .
C28 C27 C26 122.8(3) . .
C12 C14 H14 119.7 . .
C11 C14 C12 120.7(2) . .
C11 C14 H14 119.7 . .
C14 C11 C17 122.2(2) . .
C14 C11 C16 119.9(3) . .
C16 C11 C17 117.9(2) . .
C28 C29 H29 119.4 . .
C28 C29 C24 121.3(3) . .
C24 C29 H29 119.4 . .
C25 C24 C29 117.7(3) . .
C25 C24 C8 122.8(2) . .
C29 C24 C8 119.4(3) . .
C22 C23 H23 119.9 . .
C18 C23 C22 120.3(3) . .
C18 C23 H23 119.9 . .
C21 C20 H20 121.1 . .
C21 C20 C19 117.9(3) . .
C19 C20 H20 121.1 . .
N2 C8 C24 120.3(2) . .
C9 C8 N2 108.9(2) . .
C9 C8 C24 130.7(2) . .
C12 C13 H13 120.3 . .
C10 C13 C12 119.4(3) . .
C10 C13 H13 120.3 . .
C20 C19 H19 119.4 . .
C18 C19 C20 121.2(3) . .
C18 C19 H19 119.4 . .
C11 C16 H16 120.3 . .
C10 C16 C11 119.3(3) . .
C10 C16 H16 120.3 . .
C13 C10 N1 119.5(2) . .
C16 C10 N1 119.2(2) . .
C16 C10 C13 121.2(2) . .
N3 C31 H31A 109.5 . .
N3 C31 H31B 109.5 . .
N3 C31 H31C 109.5 . .
H31A C31 H31B 109.5 . .
H31A C31 H31C 109.5 . .
H31B C31 H31C 109.5 . .
C23 C18 C9 121.0(3) . .
C19 C18 C23 118.9(3) . .
C19 C18 C9 120.0(2) . .
N2 C7 N1 110.2(2) . .
N2 C7 C4 122.2(2) . .
N1 C7 C4 127.5(2) . .
N1 C9 C18 122.7(2) . .
C8 C9 N1 106.3(2) . .
C8 C9 C18 131.1(2) . .
C1 O1AA H1AA 109.5 . .
O1AA C1 H1AC 107.5 . .
O1AA C1 H1AB 107.5 . .
O1AA C1 H1BD 103.3 . .
O1AA C1 H1BE 103.3 . .
O1AA C1 C2AB 135.7(11) . .
H1AC C1 H1AB 107.0 . .
H1BD C1 H1BE 105.2 . .
C2AB C1 H1BD 103.3 . .
C2AB C1 H1BE 103.3 . .
C2 C1 O1AA 119.2(7) . .
C2 C1 H1AC 107.5 . .
C2 C1 H1AB 107.5 . .
C1 C2AB H2AB 109.5 . .
C1 C2AB H2AC 109.5 . .
C1 C2AB H2AD 109.5 . .
H2AB C2AB H2AC 109.5 . .
H2AB C2AB H2AD 109.5 . .
H2AC C2AB H2AD 109.5 . .
C1 C2 H2A 109.5 . .
C1 C2 H2B 109.5 . .
C1 C2 H2C 109.5 . .
H2A C2 H2B 109.5 . .
H2A C2 H2C 109.5 . .
H2B C2 H2C 109.5 . .

loop_
_geom_bond_atom_site_label_1
_geom_bond_atom_site_label_2
_geom_bond_distance
_geom_bond_site_symmetry_2
F2 C6 1.363(4) .
F1 C21 1.363(3) .
F3 C27 1.367(4) .
O5 C3 1.354(4) .
O5 H5 1.01(5) .
O3 H3 0.8200 .
O3 C17 1.320(3) .
O6 C32 1.216(4) .
O0AA H0AA 0.8200 .
O0AA C15 1.312(3) .
O1 C15 1.200(4) .
O4 C17 1.205(3) .
N3 C30 1.439(5) .
N3 C32 1.312(5) .
N3 C31 1.451(5) .
N2 C8 1.382(3) .
N2 C7 1.321(3) .
N1 C10 1.441(3) .
N1 C7 1.369(3) .
N1 C9 1.390(3) .
C30 H30A 0.9600 .
C30 H30B 0.9600 .
C30 H30C 0.9600 .
C0AA H0AB 0.9300 .
C0AA C6 1.370(5) .
C0AA C2AA 1.374(5) .
C26 H26 0.9300 .
C26 C25 1.380(4) .
C26 C27 1.371(5) .
C22 H22 0.9300 .
C22 C21 1.352(5) .
C22 C23 1.390(4) .
C6 C5 1.365(4) .
C32 H32 0.9300 .
C25 H25 0.9300 .
C25 C24 1.390(4) .
C21 C20 1.356(5) .
C4 C3 1.408(4) .
C4 C5 1.395(4) .
C4 C7 1.468(4) .
C3 C2AA 1.387(4) .
C12 C15 1.493(4) .
C12 C14 1.385(4) .
C12 C13 1.395(4) .
C17 C11 1.499(4) .
C5 H5A 0.9300 .
C28 H28 0.9300 .
C28 C27 1.356(5) .
C28 C29 1.379(4) .
C2AA H2AA 0.9300 .
C14 H14 0.9300 .
C14 C11 1.385(4) .
C11 C16 1.391(3) .
C29 H29 0.9300 .
C29 C24 1.393(4) .
C24 C8 1.474(4) .
C23 H23 0.9300 .
C23 C18 1.384(4) .
C20 H20 0.9300 .
C20 C19 1.380(4) .
C8 C9 1.369(4) .
C13 H13 0.9300 .
C13 C10 1.384(4) .
C19 H19 0.9300 .
C19 C18 1.378(4) .
C16 H16 0.9300 .
C16 C10 1.382(4) .
C31 H31A 0.9600 .
C31 H31B 0.9600 .
C31 H31C 0.9600 .
C18 C9 1.476(4) .
O1AA H1AA 0.8200 .
O1AA C1 1.458(7) .
C1 H1AC 0.9700 .
C1 H1AB 0.9700 .
C1 H1BD 0.9700 .
C1 H1BE 0.9700 .
C1 C2AB 1.467(7) .
C1 C2 1.456(6) .
C2AB H2AB 0.9600 .
C2AB H2AC 0.9600 .
C2AB H2AD 0.9600 .
C2 H2A 0.9600 .
C2 H2B 0.9600 .
C2 H2C 0.9600 .

loop_
_geom_torsion_atom_site_label_1
_geom_torsion_atom_site_label_2
_geom_torsion_atom_site_label_3
_geom_torsion_atom_site_label_4
_geom_torsion
_geom_torsion_site_symmetry_1
_geom_torsion_site_symmetry_2
_geom_torsion_site_symmetry_3
_geom_torsion_site_symmetry_4
F2 C6 C5 C4 -178.9(3) . . . .
F1 C21 C20 C19 179.2(3) . . . .
O5 C3 C2AA C0AA -176.4(3) . . . .
O3 C17 C11 C14 -8.7(4) . . . .
O3 C17 C11 C16 169.0(2) . . . .
O4 C17 C11 C14 172.5(3) . . . .
O4 C17 C11 C16 -9.8(4) . . . .
N2 C8 C9 N1 0.1(3) . . . .
N2 C8 C9 C18 179.4(3) . . . .
C30 N3 C32 O6 -0.9(6) . . . .
C0AA C6 C5 C4 0.3(5) . . . .
C26 C25 C24 C29 1.4(5) . . . .
C26 C25 C24 C8 179.2(3) . . . .
C22 C21 C20 C19 -1.1(6) . . . .
C22 C23 C18 C19 -1.5(4) . . . .
C22 C23 C18 C9 174.4(3) . . . .
C6 C0AA C2AA C3 -0.1(5) . . . .
C25 C26 C27 F3 -178.8(3) . . . .
C25 C26 C27 C28 0.0(6) . . . .
C25 C24 C8 N2 -165.9(3) . . . .
C25 C24 C8 C9 11.1(5) . . . .
C21 C22 C23 C18 0.2(5) . . . .
C21 C20 C19 C18 -0.4(5) . . . .
C4 C3 C2AA C0AA 3.0(5) . . . .
C3 C4 C5 C6 2.6(5) . . . .
C3 C4 C7 N2 19.0(4) . . . .
C3 C4 C7 N1 -157.8(3) . . . .
C12 C14 C11 C17 179.5(2) . . . .
C12 C14 C11 C16 1.8(4) . . . .
C12 C13 C10 N1 -176.0(2) . . . .
C12 C13 C10 C16 0.1(4) . . . .
C17 C11 C16 C10 -178.0(2) . . . .
C5 C4 C3 O5 175.1(3) . . . .
C5 C4 C3 C2AA -4.2(5) . . . .
C5 C4 C7 N2 -158.9(3) . . . .
C5 C4 C7 N1 24.4(5) . . . .
C15 C12 C14 C11 176.9(2) . . . .
C15 C12 C13 C10 -177.9(2) . . . .
C28 C29 C24 C25 -1.2(5) . . . .
C28 C29 C24 C8 -179.1(3) . . . .
C2AA C0AA C6 F2 177.6(3) . . . .
C2AA C0AA C6 C5 -1.6(6) . . . .
C27 C26 C25 C24 -0.9(5) . . . .
C27 C28 C29 C24 0.4(5) . . . .
C14 C12 C15 O0AA 8.0(4) . . . .
C14 C12 C15 O1 -171.9(3) . . . .
C14 C12 C13 C10 1.4(4) . . . .
C14 C11 C16 C10 -0.3(4) . . . .
C11 C16 C10 N1 175.5(2) . . . .
C11 C16 C10 C13 -0.7(4) . . . .
C29 C28 C27 F3 179.1(3) . . . .
C29 C28 C27 C26 0.3(6) . . . .
C29 C24 C8 N2 11.8(4) . . . .
C29 C24 C8 C9 -171.2(3) . . . .
C24 C8 C9 N1 -177.1(3) . . . .
C24 C8 C9 C18 2.2(5) . . . .
C23 C22 C21 F1 -179.1(3) . . . .
C23 C22 C21 C20 1.1(6) . . . .
C23 C18 C9 N1 73.2(4) . . . .
C23 C18 C9 C8 -106.0(4) . . . .
C20 C19 C18 C23 1.6(5) . . . .
C20 C19 C18 C9 -174.4(3) . . . .
C8 N2 C7 N1 0.3(3) . . . .
C8 N2 C7 C4 -176.9(3) . . . .
C13 C12 C15 O0AA -172.8(2) . . . .
C13 C12 C15 O1 7.4(4) . . . .
C13 C12 C14 C11 -2.4(4) . . . .
C19 C18 C9 N1 -110.9(3) . . . .
C19 C18 C9 C8 69.9(4) . . . .
C10 N1 C7 N2 -173.7(3) . . . .
C10 N1 C7 C4 3.3(5) . . . .
C10 N1 C9 C8 174.0(2) . . . .
C10 N1 C9 C18 -5.3(4) . . . .
C31 N3 C32 O6 -179.0(5) . . . .
C7 N2 C8 C24 177.3(3) . . . .
C7 N2 C8 C9 -0.3(3) . . . .
C7 N1 C10 C13 -110.4(3) . . . .
C7 N1 C10 C16 73.4(4) . . . .
C7 N1 C9 C8 0.0(3) . . . .
C7 N1 C9 C18 -179.3(3) . . . .
C7 C4 C3 O5 -2.9(5) . . . .
C7 C4 C3 C2AA 177.8(3) . . . .
C7 C4 C5 C6 -179.5(3) . . . .
C9 N1 C10 C13 77.0(3) . . . .
C9 N1 C10 C16 -99.2(3) . . . .
C9 N1 C7 N2 -0.2(3) . . . .
C9 N1 C7 C4 176.8(3) . . . .
